data_4114320
loop_
_publ_author_name
'Gireesh M. Mahandru'
'Andy R. L. Skauge'
'Sanjoy K. Chowdhury'
'Kande K. D. Amarasinghe'
'Mary Jane Heeg'
'John Montgomery'

_publ_section_title
;
 Cascade Cyclizations and Couplings Involving Nickel Enolates
;
_journal_name_full 'Journal of the American Chemical Society'
_journal_page_first 13481
_journal_page_last 13485
_journal_paper_doi 10.1021/ja037423w
_journal_volume 125
_journal_year 2003
_chemical_formula_sum 'C17 H20 O'
_chemical_formula_weight 240.33
_chemical_name_systematic
; 
 ? 
;
_space_group_IT_number 13
_symmetry_cell_setting monoclinic
_symmetry_space_group_name_Hall '-P 2yac'
_symmetry_space_group_name_H-M 'P 1 2/n 1'
_atom_sites_solution_hydrogens geom
_atom_sites_solution_primary direct
_atom_sites_solution_secondary difmap
_audit_creation_method SHELXL-97
_cell_angle_alpha 90.00
_cell_angle_beta 98.632(2)
_cell_angle_gamma 90.00
_cell_formula_units_Z 16
_cell_length_a 16.0423(15)
_cell_length_b 16.0437(16)
_cell_length_c 21.991(2)
_cell_measurement_reflns_used 861
_cell_measurement_temperature 295(2)
_cell_measurement_theta_max 20.
_cell_measurement_theta_min 2.7
_cell_volume 5595.9(9)
_computing_cell_refinement 'Bruker SAINT'
_computing_data_collection 'Bruker SMART'
_computing_data_reduction 'Bruker SAINT'
_computing_molecular_graphics SHELXTL-Plus
_computing_publication_material SHELXL-93
_computing_structure_refinement 'SHELXL-97 (Sheldrick, 1997)'
_computing_structure_solution 'SHELXS-97 (Sheldrick, 1990)'
_diffrn_ambient_temperature 295(2)
_diffrn_measured_fraction_theta_full 0.953
_diffrn_measured_fraction_theta_max 0.953
_diffrn_measurement_method 'SMART CCD'
_diffrn_radiation_monochromator graphite
_diffrn_radiation_source 'fine-focus sealed tube'
_diffrn_radiation_type MoK\a
_diffrn_radiation_wavelength 0.71073
_diffrn_reflns_av_R_equivalents 0.12
_diffrn_reflns_av_sigmaI/netI 0.2799
_diffrn_reflns_limit_h_max 20
_diffrn_reflns_limit_h_min -21
_diffrn_reflns_limit_k_max 21
_diffrn_reflns_limit_k_min 0
_diffrn_reflns_limit_l_max 29
_diffrn_reflns_limit_l_min 0
_diffrn_reflns_number 40116
_diffrn_reflns_theta_full 28.30
_diffrn_reflns_theta_max 28.30
_diffrn_reflns_theta_min 1.58
_exptl_absorpt_coefficient_mu 0.069
_exptl_absorpt_correction_T_max 0.9891
_exptl_absorpt_correction_T_min 0.9864
_exptl_absorpt_correction_type multi-scan
_exptl_crystal_colour colorless
_exptl_crystal_density_diffrn 1.141
_exptl_crystal_description 'rectangular squares'
_exptl_crystal_F_000 2080
_exptl_crystal_size_max 0.20
_exptl_crystal_size_mid 0.20
_exptl_crystal_size_min 0.16
_refine_diff_density_max 0.237
_refine_diff_density_min -0.188
_refine_diff_density_rms 0.044
_refine_ls_extinction_coef 0.0024(3)
_refine_ls_extinction_expression Fc^*^=kFc[1+0.001xFc^2^\l^3^/sin(2\q)]^-1/4^
_refine_ls_extinction_method SHELXL
_refine_ls_goodness_of_fit_ref 0.766
_refine_ls_hydrogen_treatment mixed
_refine_ls_matrix_type full
_refine_ls_number_parameters 684
_refine_ls_number_reflns 13279
_refine_ls_number_restraints 0
_refine_ls_restrained_S_all 0.766
_refine_ls_R_factor_all 0.2863
_refine_ls_R_factor_gt 0.0599
_refine_ls_shift/su_max 0.010
_refine_ls_shift/su_mean 0.000
_refine_ls_structure_factor_coef Fsqd
_refine_ls_weighting_details 'calc w=1/[\s^2^(Fo^2^)+(0.0929P)^2^+0.0000P] where P=(Fo^2^+2Fc^2^)/3'
_refine_ls_weighting_scheme calc
_refine_ls_wR_factor_gt 0.1491
_refine_ls_wR_factor_ref 0.2117
_reflns_number_gt 3041
_reflns_number_total 13279
_reflns_threshold_expression >2sigma(I)
_cod_data_source_file ja037423wsi20030715_122150.cif
_cod_data_source_block girs
_cod_original_cell_volume 5596.0(10)
_cod_database_code 4114320

loop_
_symmetry_equiv_pos_as_xyz
'x, y, z'
'-x+1/2, y, -z+1/2'
'-x, -y, -z'
'x-1/2, -y, z-1/2'

loop_
_atom_site_label
_atom_site_type_symbol
_atom_site_fract_x
_atom_site_fract_y
_atom_site_fract_z
_atom_site_U_iso_or_equiv
_atom_site_adp_type
_atom_site_occupancy
_atom_site_symmetry_multiplicity
_atom_site_calc_flag
_atom_site_refinement_flags
_atom_site_disorder_assembly
_atom_site_disorder_group
O1 O 0.76006(18) 0.12966(16) 0.57032(13) 0.0657(8) Uani 1 1 d . . .
C1 C 0.7287(2) 0.0482(2) 0.55403(17) 0.0522(10) Uani 1 1 d . . .
H1 H 0.6751 0.0512 0.5260 0.063 Uiso 1 1 calc R . .
C2 C 0.7195(2) -0.0051(2) 0.61040(17) 0.0586(11) Uani 1 1 d . . .
H2A H 0.7098 0.0297 0.6447 0.070 Uiso 1 1 calc R . .
H2B H 0.6729 -0.0438 0.6012 0.070 Uiso 1 1 calc R . .
C3 C 0.8029(2) -0.0521(2) 0.62557(17) 0.0528(10) Uani 1 1 d . B .
C4 C 0.8663(3) -0.0092(3) 0.67552(19) 0.0784(13) Uani 1 1 d . . .
H4A H 0.8983 0.0329 0.6573 0.094 Uiso 1 1 calc R A 1
H4B H 0.8371 0.0172 0.7059 0.094 Uiso 1 1 calc R A 1
C5 C 0.9253(7) -0.0782(9) 0.7054(6) 0.097(4) Uani 0.50 1 d P B 1
H5A H 0.9544 -0.0616 0.7455 0.117 Uiso 0.50 1 calc PR B 1
H5B H 0.9661 -0.0949 0.6794 0.117 Uiso 0.50 1 calc PR B 1
C5 C 0.8672(11) -0.0628(10) 0.7296(6) 0.142(5) Uani 0.50 1 d P B 2
H5C H 0.9198 -0.0554 0.7572 0.171 Uiso 0.50 1 calc PR B 2
H5D H 0.8213 -0.0474 0.7514 0.171 Uiso 0.50 1 calc PR B 2
C6 C 0.8583(4) -0.1485(4) 0.7105(3) 0.118(2) Uani 1 1 d . . .
H6A H 0.8850 -0.2025 0.7182 0.141 Uiso 1 1 calc R B 1
H6B H 0.8250 -0.1363 0.7428 0.141 Uiso 1 1 calc R B 1
C7 C 0.8042(3) -0.1449(2) 0.6466(2) 0.0756(13) Uani 1 1 d . B .
H7 H 0.7467 -0.1640 0.6491 0.091 Uiso 1 1 calc R . .
C8 C 0.8405(3) -0.1935(3) 0.5966(2) 0.1025(17) Uani 1 1 d . . .
H8A H 0.7957 -0.2220 0.5701 0.123 Uiso 1 1 calc R B .
H8B H 0.8806 -0.2347 0.6153 0.123 Uiso 1 1 calc R . .
C9 C 0.8845(3) -0.1307(2) 0.55914(19) 0.0709(12) Uani 1 1 d . B .
H9A H 0.9428 -0.1219 0.5771 0.085 Uiso 1 1 calc R . .
H9B H 0.8821 -0.1484 0.5167 0.085 Uiso 1 1 calc R . .
C10 C 0.8324(2) -0.0551(2) 0.56415(18) 0.0517(10) Uani 1 1 d . . .
C11 C 0.7943(2) 0.0014(2) 0.52465(18) 0.0489(10) Uani 1 1 d . B .
C12 C 0.8091(2) 0.0176(2) 0.46112(19) 0.0525(10) Uani 1 1 d . . .
C13 C 0.8811(3) -0.0116(2) 0.4392(2) 0.0674(12) Uani 1 1 d . B .
H13 H 0.9232 -0.0377 0.4663 0.081 Uiso 1 1 calc R . .
C14 C 0.8912(3) -0.0026(3) 0.3781(2) 0.0793(14) Uani 1 1 d . . .
H14 H 0.9394 -0.0232 0.3645 0.095 Uiso 1 1 calc R B .
C15 C 0.8301(3) 0.0366(3) 0.3376(2) 0.0840(15) Uani 1 1 d . B .
H15 H 0.8353 0.0403 0.2961 0.101 Uiso 1 1 calc R . .
C16 C 0.7625(3) 0.0696(3) 0.3587(2) 0.0766(13) Uani 1 1 d . . .
H16 H 0.7230 0.0992 0.3318 0.092 Uiso 1 1 calc R B .
C17 C 0.7505(3) 0.0606(2) 0.4190(2) 0.0684(12) Uani 1 1 d . B .
H17 H 0.7029 0.0835 0.4319 0.082 Uiso 1 1 calc R . .
O2 O 0.65676(17) 0.24501(17) 0.61323(12) 0.0656(8) Uani 1 1 d . . .
C18 C 0.5719(2) 0.2708(2) 0.59156(17) 0.0519(10) Uani 1 1 d . . .
H18 H 0.5723 0.3243 0.5702 0.062 Uiso 1 1 calc R . .
C19 C 0.5184(2) 0.2778(2) 0.64350(18) 0.0619(11) Uani 1 1 d . . .
H19A H 0.5543 0.2842 0.6829 0.074 Uiso 1 1 calc R . .
H19B H 0.4810 0.3255 0.6369 0.074 Uiso 1 1 calc R . .
C20 C 0.4677(2) 0.1971(2) 0.64211(18) 0.0561(11) Uani 1 1 d . D .
C21 C 0.5080(3) 0.1299(3) 0.6884(2) 0.0832(14) Uani 1 1 d . . .
H21A H 0.5400 0.1548 0.7248 0.100 Uiso 1 1 calc R C 1
H21B H 0.5438 0.0920 0.6696 0.100 Uiso 1 1 calc R C 1
C22 C 0.4254(15) 0.0851(12) 0.7033(8) 0.124(6) Uani 0.50 1 d P D 1
H22A H 0.4047 0.0460 0.6709 0.149 Uiso 0.50 1 calc PR D 1
H22B H 0.4374 0.0548 0.7418 0.149 Uiso 0.50 1 calc PR D 1
C22 C 0.4563(11) 0.1197(12) 0.7349(6) 0.114(5) Uani 0.50 1 d P D 2
H22C H 0.4768 0.1544 0.7701 0.136 Uiso 0.50 1 calc PR D 2
H22D H 0.4570 0.0621 0.7482 0.136 Uiso 0.50 1 calc PR D 2
C23 C 0.3670(4) 0.1455(4) 0.7074(3) 0.124(2) Uani 1 1 d . . .
H23A H 0.3800 0.1765 0.7455 0.149 Uiso 1 1 calc R D 1
H23B H 0.3108 0.1220 0.7048 0.149 Uiso 1 1 calc R D 1
C24 C 0.3747(3) 0.2008(3) 0.6516(2) 0.0795(14) Uani 1 1 d . D .
H24 H 0.3580 0.2582 0.6590 0.095 Uiso 1 1 calc R . .
C25 C 0.3254(3) 0.1672(3) 0.5908(2) 0.0995(16) Uani 1 1 d . . .
H25A H 0.2812 0.1296 0.5992 0.119 Uiso 1 1 calc R D .
H25B H 0.2997 0.2129 0.5659 0.119 Uiso 1 1 calc R . .
C26 C 0.3881(2) 0.1205(2) 0.55618(19) 0.0735(13) Uani 1 1 d . D .
H26A H 0.3943 0.0627 0.5688 0.088 Uiso 1 1 calc R . .
H26B H 0.3713 0.1233 0.5120 0.088 Uiso 1 1 calc R . .
C27 C 0.4669(2) 0.1695(2) 0.57656(18) 0.0519(10) Uani 1 1 d . . .
C28 C 0.5252(2) 0.2061(2) 0.54863(17) 0.0516(10) Uani 1 1 d . D .
C29 C 0.5418(2) 0.1952(2) 0.48517(18) 0.0543(10) Uani 1 1 d . . .
C30 C 0.5877(2) 0.2519(3) 0.45687(19) 0.0667(12) Uani 1 1 d . D .
H30 H 0.6139 0.2961 0.4795 0.080 Uiso 1 1 calc R . .
C31 C 0.5957(3) 0.2443(3) 0.3954(2) 0.0788(13) Uani 1 1 d . . .
H31 H 0.6262 0.2839 0.3771 0.095 Uiso 1 1 calc R D .
C32 C 0.5594(3) 0.1796(3) 0.3612(2) 0.0823(14) Uani 1 1 d . D .
H32 H 0.5634 0.1760 0.3195 0.099 Uiso 1 1 calc R . .
C33 C 0.5170(3) 0.1199(3) 0.3887(2) 0.0786(14) Uani 1 1 d . . .
H33 H 0.4934 0.0747 0.3659 0.094 Uiso 1 1 calc R D .
C34 C 0.5092(2) 0.1264(2) 0.4497(2) 0.0625(11) Uani 1 1 d . D .
H34 H 0.4818 0.0844 0.4680 0.075 Uiso 1 1 calc R . .
O3 O 0.75554(17) 0.36287(17) 0.56902(14) 0.0619(8) Uani 1 1 d . . .
C35 C 0.7743(2) 0.4492(2) 0.55914(17) 0.0505(10) Uani 1 1 d . . .
H35 H 0.8287 0.4540 0.5441 0.061 Uiso 1 1 calc R . .
C36 C 0.7760(2) 0.4992(2) 0.61798(17) 0.0591(11) Uani 1 1 d . . .
H36A H 0.8194 0.5418 0.6210 0.071 Uiso 1 1 calc R . .
H36B H 0.7872 0.4631 0.6537 0.071 Uiso 1 1 calc R . .
C37 C 0.6890(2) 0.5388(2) 0.61412(18) 0.0523(10) Uani 1 1 d . . .
C38 C 0.6293(2) 0.4888(3) 0.64935(18) 0.0738(13) Uani 1 1 d . . .
H38A H 0.5745 0.4818 0.6244 0.089 Uiso 1 1 calc R . .
H38B H 0.6526 0.4343 0.6607 0.089 Uiso 1 1 calc R . .
C39 C 0.6220(4) 0.5392(4) 0.7050(3) 0.135(2) Uani 1 1 d . . .
H39A H 0.5678 0.5294 0.7182 0.162 Uiso 1 1 calc R . .
H39B H 0.6660 0.5236 0.7382 0.162 Uiso 1 1 calc R . .
C40 C 0.6301(5) 0.6252(4) 0.6900(3) 0.159(3) Uani 1 1 d . . .
H40A H 0.6597 0.6551 0.7251 0.190 Uiso 1 1 calc R . .
H40B H 0.5748 0.6501 0.6789 0.190 Uiso 1 1 calc R . .
C41 C 0.6792(3) 0.6300(2) 0.6362(2) 0.0738(13) Uani 1 1 d . . .
H41 H 0.7346 0.6556 0.6490 0.089 Uiso 1 1 calc R . .
C42 C 0.6329(3) 0.6743(3) 0.5821(2) 0.1182(19) Uani 1 1 d . . .
H42A H 0.6700 0.7143 0.5668 0.142 Uiso 1 1 calc R . .
H42B H 0.5857 0.7046 0.5943 0.142 Uiso 1 1 calc R . .
C43 C 0.6005(3) 0.6128(2) 0.5313(2) 0.0810(14) Uani 1 1 d . . .
H43A H 0.5428 0.5963 0.5334 0.097 Uiso 1 1 calc R . .
H43B H 0.6038 0.6357 0.4909 0.097 Uiso 1 1 calc R . .
C44 C 0.6612(2) 0.5405(2) 0.54625(19) 0.0538(10) Uani 1 1 d . . .
C45 C 0.7060(2) 0.4906(2) 0.51461(17) 0.0489(10) Uani 1 1 d . . .
C46 C 0.6957(2) 0.4756(2) 0.44812(18) 0.0542(10) Uani 1 1 d . . .
C47 C 0.6287(3) 0.5071(3) 0.4077(2) 0.0742(13) Uani 1 1 d . . .
H47 H 0.5858 0.5350 0.4234 0.089 Uiso 1 1 calc R . .
C48 C 0.6235(3) 0.4984(3) 0.3451(2) 0.0888(15) Uani 1 1 d . . .
H48 H 0.5774 0.5201 0.3192 0.107 Uiso 1 1 calc R . .
C49 C 0.6855(3) 0.4582(3) 0.3210(2) 0.0842(14) Uani 1 1 d . . .
H49 H 0.6829 0.4544 0.2785 0.101 Uiso 1 1 calc R . .
C50 C 0.7519(3) 0.4234(3) 0.3589(2) 0.0762(13) Uani 1 1 d . . .
H50 H 0.7932 0.3938 0.3426 0.091 Uiso 1 1 calc R . .
C51 C 0.7568(2) 0.4327(2) 0.42199(19) 0.0629(11) Uani 1 1 d . . .
H51 H 0.8024 0.4096 0.4476 0.075 Uiso 1 1 calc R . .
O4 O 0.84220(17) 0.24803(16) 0.51426(12) 0.0609(8) Uani 1 1 d . . .
C52 C 0.9297(2) 0.2270(2) 0.51787(17) 0.0530(10) Uani 1 1 d . . .
H52 H 0.9346 0.1736 0.4970 0.064 Uiso 1 1 calc R . .
C53 C 0.9787(2) 0.2220(2) 0.58308(17) 0.0615(11) Uani 1 1 d . . .
H53A H 1.0185 0.1761 0.5866 0.074 Uiso 1 1 calc R . .
H53B H 0.9405 0.2141 0.6129 0.074 Uiso 1 1 calc R . .
C54 C 1.0249(2) 0.3053(2) 0.59370(18) 0.0579(11) Uani 1 1 d . . .
C55 C 0.9810(3) 0.3668(2) 0.63276(18) 0.0762(13) Uani 1 1 d . . .
H55A H 0.9804 0.4226 0.6158 0.091 Uiso 1 1 calc R . .
H55B H 0.9234 0.3495 0.6343 0.091 Uiso 1 1 calc R . .
C56 C 1.0328(4) 0.3640(4) 0.6960(2) 0.131(2) Uani 1 1 d . . .
H56A H 1.0239 0.4138 0.7192 0.157 Uiso 1 1 calc R . .
H56B H 1.0186 0.3155 0.7187 0.157 Uiso 1 1 calc R . .
C57 C 1.1199(4) 0.3594(4) 0.6839(3) 0.146(3) Uani 1 1 d . . .
H57A H 1.1556 0.3338 0.7183 0.175 Uiso 1 1 calc R . .
H57B H 1.1413 0.4147 0.6775 0.175 Uiso 1 1 calc R . .
C58 C 1.1185(3) 0.3060(3) 0.6254(2) 0.0823(14) Uani 1 1 d . . .
H58 H 1.1382 0.2493 0.6359 0.099 Uiso 1 1 calc R . .
C59 C 1.1680(3) 0.3449(3) 0.5782(2) 0.1098(18) Uani 1 1 d . . .
H59A H 1.2088 0.3846 0.5981 0.132 Uiso 1 1 calc R . .
H59B H 1.1980 0.3020 0.5591 0.132 Uiso 1 1 calc R . .
C60 C 1.1046(3) 0.3888(3) 0.5297(2) 0.0806(14) Uani 1 1 d . . .
H60A H 1.0941 0.4455 0.5417 0.097 Uiso 1 1 calc R . .
H60B H 1.1237 0.3892 0.4899 0.097 Uiso 1 1 calc R . .
C61 C 1.0276(2) 0.3348(2) 0.52914(19) 0.0539(10) Uani 1 1 d . . .
C62 C 0.9747(2) 0.2934(2) 0.48671(18) 0.0469(10) Uani 1 1 d . . .
C63 C 0.9608(2) 0.3058(2) 0.41963(19) 0.0532(10) Uani 1 1 d . . .
C64 C 0.9197(3) 0.2459(3) 0.3810(2) 0.0690(12) Uani 1 1 d . . .
H64 H 0.8975 0.1990 0.3975 0.083 Uiso 1 1 calc R . .
C65 C 0.9115(3) 0.2554(3) 0.3181(2) 0.0859(14) Uani 1 1 d . . .
H65 H 0.8823 0.2154 0.2928 0.103 Uiso 1 1 calc R . .
C66 C 0.9454(3) 0.3227(4) 0.2920(2) 0.0869(15) Uani 1 1 d . . .
H66 H 0.9426 0.3267 0.2496 0.104 Uiso 1 1 calc R . .
C67 C 0.9832(3) 0.3832(3) 0.3296(2) 0.0826(14) Uani 1 1 d . . .
H67 H 1.0042 0.4305 0.3126 0.099 Uiso 1 1 calc R . .
C68 C 0.9907(2) 0.3754(2) 0.3920(2) 0.0672(12) Uani 1 1 d . . .
H68 H 1.0166 0.4179 0.4167 0.081 Uiso 1 1 calc R . .
H01 H 0.715(2) 0.157(2) 0.5853(17) 0.091(15) Uiso 1 1 d . . .
H02 H 0.691(3) 0.298(3) 0.606(2) 0.17(2) Uiso 1 1 d . . .
H03 H 0.782(2) 0.334(2) 0.5468(16) 0.066(15) Uiso 1 1 d . . .
H04 H 0.813(3) 0.205(3) 0.539(2) 0.16(2) Uiso 1 1 d . . .

loop_
_atom_site_aniso_label
_atom_site_aniso_U_11
_atom_site_aniso_U_22
_atom_site_aniso_U_33
_atom_site_aniso_U_23
_atom_site_aniso_U_13
_atom_site_aniso_U_12
O1 0.070(2) 0.0470(18) 0.088(2) -0.0027(16) 0.0390(17) -0.0014(15)
C1 0.044(2) 0.050(3) 0.064(3) -0.001(2) 0.013(2) -0.0017(19)
C2 0.059(3) 0.055(3) 0.065(3) 0.006(2) 0.018(2) 0.000(2)
C3 0.051(3) 0.057(3) 0.052(3) 0.001(2) 0.013(2) 0.000(2)
C4 0.079(3) 0.106(4) 0.050(3) 0.003(3) 0.007(3) -0.005(3)
C5 0.087(9) 0.121(10) 0.083(9) 0.025(8) 0.008(7) -0.015(8)
C5 0.203(18) 0.128(13) 0.085(11) 0.031(10) -0.019(10) -0.002(12)
C6 0.147(6) 0.116(5) 0.092(5) 0.044(4) 0.021(4) 0.039(4)
C7 0.082(3) 0.063(3) 0.089(4) 0.013(3) 0.039(3) 0.004(2)
C8 0.135(5) 0.054(3) 0.133(5) 0.017(3) 0.069(4) 0.020(3)
C9 0.075(3) 0.063(3) 0.080(3) 0.009(3) 0.028(3) 0.016(2)
C10 0.046(2) 0.053(3) 0.060(3) -0.001(2) 0.017(2) 0.001(2)
C11 0.043(2) 0.050(2) 0.056(3) -0.004(2) 0.017(2) -0.0008(19)
C12 0.050(3) 0.051(3) 0.059(3) -0.004(2) 0.015(2) -0.002(2)
C13 0.067(3) 0.067(3) 0.073(3) 0.000(3) 0.028(3) 0.004(2)
C14 0.096(4) 0.074(3) 0.079(4) -0.002(3) 0.047(3) 0.007(3)
C15 0.110(4) 0.089(4) 0.061(3) -0.004(3) 0.036(3) -0.007(3)
C16 0.081(4) 0.090(4) 0.059(3) 0.010(3) 0.009(3) 0.001(3)
C17 0.067(3) 0.071(3) 0.070(3) 0.006(3) 0.020(3) 0.002(2)
O2 0.061(2) 0.0658(19) 0.072(2) -0.0131(16) 0.0163(16) -0.0001(16)
C18 0.050(3) 0.047(2) 0.060(3) -0.002(2) 0.013(2) 0.0019(19)
C19 0.061(3) 0.059(3) 0.069(3) -0.014(2) 0.020(2) -0.004(2)
C20 0.064(3) 0.047(2) 0.062(3) 0.000(2) 0.024(2) -0.003(2)
C21 0.117(4) 0.076(3) 0.059(3) 0.005(3) 0.023(3) 0.003(3)
C22 0.171(19) 0.124(14) 0.089(14) -0.005(10) 0.058(13) -0.046(12)
C22 0.125(15) 0.144(16) 0.079(12) 0.047(10) 0.038(10) -0.002(11)
C23 0.123(6) 0.148(6) 0.117(6) -0.007(5) 0.069(5) -0.038(4)
C24 0.074(3) 0.078(3) 0.095(4) -0.021(3) 0.037(3) -0.017(3)
C25 0.062(3) 0.125(4) 0.119(4) -0.022(4) 0.036(3) -0.006(3)
C26 0.062(3) 0.076(3) 0.083(3) -0.010(3) 0.011(3) -0.009(2)
C27 0.059(3) 0.041(2) 0.057(3) -0.003(2) 0.012(2) -0.003(2)
C28 0.061(3) 0.044(2) 0.050(3) -0.005(2) 0.011(2) -0.001(2)
C29 0.055(3) 0.052(3) 0.056(3) -0.004(2) 0.009(2) 0.004(2)
C30 0.070(3) 0.069(3) 0.063(3) -0.007(3) 0.014(2) -0.003(2)
C31 0.085(3) 0.089(4) 0.065(3) 0.015(3) 0.023(3) 0.007(3)
C32 0.097(4) 0.097(4) 0.055(3) -0.013(3) 0.018(3) 0.012(3)
C33 0.088(4) 0.084(4) 0.064(4) -0.025(3) 0.014(3) 0.006(3)
C34 0.063(3) 0.061(3) 0.066(3) 0.001(3) 0.018(2) 0.004(2)
O3 0.066(2) 0.0518(19) 0.074(2) 0.0036(17) 0.0306(16) 0.0036(15)
C35 0.049(2) 0.047(3) 0.059(3) 0.002(2) 0.018(2) 0.0005(19)
C36 0.058(3) 0.066(3) 0.053(3) -0.001(2) 0.006(2) 0.003(2)
C37 0.049(3) 0.050(3) 0.060(3) -0.007(2) 0.012(2) 0.0029(19)
C38 0.068(3) 0.102(4) 0.055(3) -0.011(3) 0.021(2) -0.005(3)
C39 0.129(5) 0.189(7) 0.103(5) -0.056(5) 0.068(4) -0.029(5)
C40 0.271(9) 0.096(5) 0.132(6) -0.011(4) 0.106(6) 0.051(5)
C41 0.081(3) 0.056(3) 0.080(3) -0.013(3) -0.003(3) 0.010(2)
C42 0.142(5) 0.076(4) 0.122(5) -0.017(4) -0.029(4) 0.024(3)
C43 0.079(3) 0.075(3) 0.083(3) -0.006(3) -0.009(3) 0.023(3)
C44 0.049(2) 0.055(3) 0.056(3) 0.003(2) 0.003(2) 0.007(2)
C45 0.045(2) 0.054(2) 0.047(3) 0.002(2) 0.005(2) 0.003(2)
C46 0.055(3) 0.056(3) 0.051(3) 0.000(2) 0.005(2) 0.000(2)
C47 0.062(3) 0.107(4) 0.051(3) -0.005(3) 0.001(2) 0.011(3)
C48 0.067(3) 0.140(5) 0.053(3) 0.005(3) -0.009(3) 0.012(3)
C49 0.080(4) 0.119(4) 0.056(3) -0.013(3) 0.017(3) -0.011(3)
C50 0.075(3) 0.097(4) 0.058(3) -0.008(3) 0.014(3) 0.003(3)
C51 0.062(3) 0.072(3) 0.054(3) 0.001(2) 0.006(2) 0.004(2)
O4 0.0594(19) 0.0532(17) 0.076(2) -0.0005(16) 0.0299(15) 0.0003(14)
C52 0.065(3) 0.037(2) 0.061(3) -0.006(2) 0.023(2) 0.0006(19)
C53 0.081(3) 0.048(3) 0.057(3) 0.005(2) 0.016(2) -0.009(2)
C54 0.059(3) 0.054(3) 0.061(3) 0.001(2) 0.009(2) 0.001(2)
C55 0.109(4) 0.066(3) 0.053(3) -0.005(2) 0.010(3) 0.014(3)
C56 0.167(6) 0.136(5) 0.080(5) -0.023(4) -0.011(5) 0.019(5)
C57 0.125(6) 0.223(8) 0.083(5) -0.019(5) -0.006(4) -0.064(5)
C58 0.067(3) 0.078(3) 0.099(4) 0.017(3) 0.003(3) -0.002(3)
C59 0.065(3) 0.130(5) 0.131(5) 0.037(4) 0.002(3) -0.004(3)
C60 0.073(3) 0.080(3) 0.088(4) 0.010(3) 0.012(3) -0.018(3)
C61 0.061(3) 0.041(2) 0.063(3) 0.007(2) 0.020(2) -0.001(2)
C62 0.055(3) 0.040(2) 0.050(3) 0.004(2) 0.021(2) 0.0017(19)
C63 0.061(3) 0.048(3) 0.055(3) 0.002(2) 0.025(2) 0.002(2)
C64 0.094(3) 0.065(3) 0.051(3) 0.004(3) 0.018(3) -0.002(3)
C65 0.111(4) 0.083(4) 0.066(4) -0.007(3) 0.017(3) 0.003(3)
C66 0.118(4) 0.096(4) 0.052(3) 0.015(3) 0.029(3) 0.015(3)
C67 0.097(4) 0.083(4) 0.072(4) 0.020(3) 0.027(3) 0.003(3)
C68 0.079(3) 0.062(3) 0.066(3) 0.013(3) 0.025(3) 0.002(2)

loop_
_atom_type_symbol
_atom_type_description
_atom_type_scat_dispersion_real
_atom_type_scat_dispersion_imag
_atom_type_scat_source
C C 0.0033 0.0016 'International Tables Vol C Tables 4.2.6.8 and 6.1.1.4'
H H 0.0000 0.0000 'International Tables Vol C Tables 4.2.6.8 and 6.1.1.4'
O O 0.0106 0.0060 'International Tables Vol C Tables 4.2.6.8 and 6.1.1.4'

loop_
_geom_angle_atom_site_label_1
_geom_angle_atom_site_label_2
_geom_angle_atom_site_label_3
_geom_angle
O1 C1 C11 108.6(3)
O1 C1 C2 112.4(3)
C11 C1 C2 103.0(3)
C3 C2 C1 105.4(3)
C10 C3 C2 101.8(3)
C10 C3 C4 113.1(3)
C2 C3 C4 113.5(3)
C10 C3 C7 104.1(3)
C2 C3 C7 120.5(3)
C4 C3 C7 103.7(3)
C5 C4 C5 45.6(6)
C5 C4 C3 103.9(7)
C5 C4 C3 106.3(6)
C4 C5 C6 99.4(7)
C6 C5 C4 109.7(10)
C5 C6 C7 104.4(7)
C5 C6 C5 45.3(7)
C7 C6 C5 101.9(6)
C8 C7 C6 114.4(4)
C8 C7 C3 105.3(3)
C6 C7 C3 106.6(4)
C7 C8 C9 107.8(3)
C10 C9 C8 100.8(3)
C11 C10 C9 135.4(4)
C11 C10 C3 112.8(3)
C9 C10 C3 110.5(3)
C10 C11 C12 127.7(3)
C10 C11 C1 109.8(3)
C12 C11 C1 122.5(3)
C13 C12 C17 116.4(4)
C13 C12 C11 121.7(4)
C17 C12 C11 121.8(4)
C14 C13 C12 121.5(4)
C15 C14 C13 120.1(4)
C16 C15 C14 119.2(4)
C15 C16 C17 121.7(4)
C16 C17 C12 120.9(4)
O2 C18 C28 111.4(3)
O2 C18 C19 112.5(3)
C28 C18 C19 103.5(3)
C20 C19 C18 106.2(3)
C27 C20 C19 101.4(3)
C27 C20 C24 105.7(3)
C19 C20 C24 119.3(3)
C27 C20 C21 111.4(3)
C19 C20 C21 114.0(3)
C24 C20 C21 104.7(3)
C22 C21 C20 108.7(8)
C22 C21 C22 37.0(6)
C20 C21 C22 99.9(9)
C23 C22 C21 107.3(12)
C21 C22 C23 107.4(9)
C22 C23 C22 38.6(7)
C22 C23 C24 102.6(9)
C22 C23 C24 106.8(7)
C23 C24 C20 106.5(4)
C23 C24 C25 113.5(4)
C20 C24 C25 104.4(3)
C26 C25 C24 108.1(3)
C27 C26 C25 100.4(3)
C28 C27 C26 135.5(4)
C28 C27 C20 113.9(3)
C26 C27 C20 109.1(3)
C27 C28 C29 128.8(4)
C27 C28 C18 109.2(3)
C29 C28 C18 121.8(3)
C30 C29 C34 116.5(4)
C30 C29 C28 122.5(4)
C34 C29 C28 121.0(4)
C29 C30 C31 121.2(4)
C32 C31 C30 120.9(4)
C31 C32 C33 119.3(4)
C32 C33 C34 120.3(4)
C33 C34 C29 121.5(4)
O3 C35 C45 111.9(3)
O3 C35 C36 110.9(3)
C45 C35 C36 103.8(3)
C35 C36 C37 105.9(3)
C44 C37 C36 101.3(3)
C44 C37 C38 113.4(3)
C36 C37 C38 112.8(3)
C44 C37 C41 105.5(3)
C36 C37 C41 120.6(3)
C38 C37 C41 103.4(3)
C39 C38 C37 105.2(4)
C40 C39 C38 108.3(5)
C39 C40 C41 107.7(4)
C42 C41 C40 113.1(4)
C42 C41 C37 105.1(4)
C40 C41 C37 106.5(4)
C41 C42 C43 110.6(4)
C44 C43 C42 101.5(3)
C45 C44 C37 114.0(3)
C45 C44 C43 136.2(4)
C37 C44 C43 108.4(3)
C44 C45 C46 128.9(4)
C44 C45 C35 108.7(3)
C46 C45 C35 122.5(3)
C47 C46 C51 116.3(4)
C47 C46 C45 122.8(4)
C51 C46 C45 120.8(4)
C48 C47 C46 122.1(4)
C49 C48 C47 120.1(4)
C48 C49 C50 120.3(4)
C49 C50 C51 119.2(4)
C50 C51 C46 122.0(4)
O4 C52 C62 109.8(3)
O4 C52 C53 115.1(3)
C62 C52 C53 104.4(3)
C52 C53 C54 105.5(3)
C61 C54 C53 102.3(3)
C61 C54 C55 113.9(3)
C53 C54 C55 113.0(3)
C61 C54 C58 105.0(3)
C53 C54 C58 119.2(3)
C55 C54 C58 103.6(3)
C56 C55 C54 105.1(4)
C57 C56 C55 104.0(5)
C56 C57 C58 106.6(4)
C59 C58 C57 113.3(4)
C59 C58 C54 105.2(4)
C57 C58 C54 105.6(4)
C60 C59 C58 107.6(4)
C61 C60 C59 101.5(3)
C62 C61 C54 113.4(3)
C62 C61 C60 136.3(4)
C54 C61 C60 108.2(4)
C61 C62 C63 128.0(3)
C61 C62 C52 109.3(3)
C63 C62 C52 122.7(3)
C64 C63 C68 117.0(4)
C64 C63 C62 120.6(4)
C68 C63 C62 122.4(4)
C65 C64 C63 120.3(4)
C66 C65 C64 121.5(5)
C67 C66 C65 118.5(4)
C66 C67 C68 120.7(5)
C67 C68 C63 121.9(4)

loop_
_geom_bond_atom_site_label_1
_geom_bond_atom_site_label_2
_geom_bond_distance
O1 C1 1.427(4)
C1 C11 1.514(4)
C1 C2 1.531(4)
C2 C3 1.527(4)
C3 C10 1.498(5)
C3 C4 1.543(5)
C3 C7 1.559(5)
C4 C5 1.466(14)
C4 C5 1.538(13)
C5 C6 1.573(12)
C5 C6 1.438(15)
C6 C7 1.539(6)
C7 C8 1.531(5)
C8 C9 1.538(5)
C9 C10 1.487(5)
C10 C11 1.338(5)
C11 C12 1.475(5)
C12 C13 1.398(5)
C12 C17 1.398(5)
C13 C14 1.385(5)
C14 C15 1.374(6)
C15 C16 1.351(5)
C16 C17 1.375(5)
O2 C18 1.434(4)
C18 C28 1.522(5)
C18 C19 1.532(4)
C19 C20 1.527(5)
C20 C27 1.506(5)
C20 C24 1.539(5)
C20 C21 1.554(5)
C21 C22 1.419(16)
C21 C22 1.584(18)
C22 C23 1.36(2)
C22 C23 1.526(18)
C23 C24 1.534(6)
C24 C25 1.546(6)
C25 C26 1.541(5)
C26 C27 1.498(5)
C27 C28 1.331(4)
C28 C29 1.470(5)
C29 C30 1.377(5)
C29 C34 1.406(5)
C30 C31 1.382(5)
C31 C32 1.360(5)
C32 C33 1.366(5)
C33 C34 1.370(5)
O3 C35 1.441(4)
C35 C45 1.510(4)
C35 C36 1.519(4)
C36 C37 1.525(4)
C37 C44 1.492(5)
C37 C38 1.544(5)
C37 C41 1.557(5)
C38 C39 1.485(5)
C39 C40 1.429(7)
C40 C41 1.518(6)
C41 C42 1.486(5)
C42 C43 1.522(5)
C43 C44 1.519(5)
C44 C45 1.338(5)
C45 C46 1.466(5)
C46 C47 1.384(5)
C46 C51 1.391(5)
C47 C48 1.373(5)
C48 C49 1.359(5)
C49 C50 1.370(5)
C50 C51 1.385(5)
O4 C52 1.435(4)
C52 C62 1.509(4)
C52 C53 1.530(5)
C53 C54 1.530(5)
C54 C61 1.503(5)
C54 C55 1.545(5)
C54 C58 1.557(5)
C55 C56 1.510(6)
C56 C57 1.462(6)
C57 C58 1.542(6)
C58 C59 1.532(6)
C59 C60 1.530(5)
C60 C61 1.507(5)
C61 C62 1.340(5)
C62 C63 1.472(5)
C63 C64 1.384(5)
C63 C68 1.391(5)
C64 C65 1.377(5)
C65 C66 1.373(6)
C66 C67 1.357(6)
C67 C68 1.366(5)

loop_
_geom_torsion_atom_site_label_1
_geom_torsion_atom_site_label_2
_geom_torsion_atom_site_label_3
_geom_torsion_atom_site_label_4
_geom_torsion
O1 C1 C2 C3 -92.0(3)
C11 C1 C2 C3 24.8(4)
C1 C2 C3 C10 -26.1(4)
C1 C2 C3 C4 95.7(4)
C1 C2 C3 C7 -140.4(4)
C10 C3 C4 C5 -136.9(7)
C2 C3 C4 C5 107.8(7)
C7 C3 C4 C5 -24.8(8)
C10 C3 C4 C5 -89.7(6)
C2 C3 C4 C5 155.0(5)
C7 C3 C4 C5 22.5(6)
C5 C4 C5 C6 51.3(10)
C3 C4 C5 C6 -42.3(8)
C5 C4 C5 C6 -63.5(11)
C3 C4 C5 C6 35.9(13)
C4 C5 C6 C7 -31.0(13)
C4 C5 C6 C5 61.6(11)
C4 C5 C6 C5 -53.2(9)
C4 C5 C6 C7 45.4(9)
C5 C6 C7 C8 129.5(9)
C5 C6 C7 C8 83.0(7)
C5 C6 C7 C3 13.5(9)
C5 C6 C7 C3 -33.0(7)
C10 C3 C7 C8 3.7(4)
C2 C3 C7 C8 116.8(4)
C4 C3 C7 C8 -114.8(4)
C10 C3 C7 C6 125.7(4)
C2 C3 C7 C6 -121.2(4)
C4 C3 C7 C6 7.1(4)
C6 C7 C8 C9 -99.7(5)
C3 C7 C8 C9 17.0(5)
C7 C8 C9 C10 -30.7(5)
C8 C9 C10 C11 -131.5(5)
C8 C9 C10 C3 34.3(4)
C2 C3 C10 C11 18.7(4)
C4 C3 C10 C11 -103.4(4)
C7 C3 C10 C11 144.7(3)
C2 C3 C10 C9 -150.5(3)
C4 C3 C10 C9 87.4(4)
C7 C3 C10 C9 -24.5(4)
C9 C10 C11 C12 -16.2(7)
C3 C10 C11 C12 178.3(3)
C9 C10 C11 C1 162.4(4)
C3 C10 C11 C1 -3.2(4)
O1 C1 C11 C10 105.6(3)
C2 C1 C11 C10 -13.8(4)
O1 C1 C11 C12 -75.8(4)
C2 C1 C11 C12 164.8(3)
C10 C11 C12 C13 -16.2(6)
C1 C11 C12 C13 165.4(3)
C10 C11 C12 C17 161.6(4)
C1 C11 C12 C17 -16.8(5)
C17 C12 C13 C14 -3.7(6)
C11 C12 C13 C14 174.2(4)
C12 C13 C14 C15 0.7(7)
C13 C14 C15 C16 3.2(7)
C14 C15 C16 C17 -4.1(7)
C15 C16 C17 C12 0.9(7)
C13 C12 C17 C16 2.9(6)
C11 C12 C17 C16 -175.0(4)
O2 C18 C19 C20 -98.6(4)
C28 C18 C19 C20 21.8(4)
C18 C19 C20 C27 -23.4(4)
C18 C19 C20 C24 -138.8(4)
C18 C19 C20 C21 96.5(4)
C27 C20 C21 C22 -134.3(8)
C19 C20 C21 C22 111.6(8)
C24 C20 C21 C22 -20.5(8)
C27 C20 C21 C22 -97.1(7)
C19 C20 C21 C22 148.8(6)
C24 C20 C21 C22 16.7(7)
C22 C21 C22 C23 68(2)
C20 C21 C22 C23 -39.7(12)
C20 C21 C22 C23 25.5(13)
C22 C21 C22 C23 -56.0(18)
C21 C22 C23 C22 -56.6(14)
C21 C22 C23 C24 44.6(13)
C21 C22 C23 C22 68.8(17)
C21 C22 C23 C24 -20.5(15)
C22 C23 C24 C20 -32.4(10)
C22 C23 C24 C20 7.3(11)
C22 C23 C24 C25 81.9(10)
C22 C23 C24 C25 121.6(10)
C27 C20 C24 C23 124.9(4)
C19 C20 C24 C23 -121.9(5)
C21 C20 C24 C23 7.1(5)
C27 C20 C24 C25 4.5(4)
C19 C20 C24 C25 117.7(4)
C21 C20 C24 C25 -113.3(4)
C23 C24 C25 C26 -98.4(5)
C20 C24 C25 C26 17.1(5)
C24 C25 C26 C27 -31.6(4)
C25 C26 C27 C28 -129.6(5)
C25 C26 C27 C20 35.0(4)
C19 C20 C27 C28 17.5(4)
C24 C20 C27 C28 142.7(3)
C21 C20 C27 C28 -104.2(4)
C19 C20 C27 C26 -150.8(3)
C24 C20 C27 C26 -25.7(4)
C21 C20 C27 C26 87.5(4)
C26 C27 C28 C29 -14.9(7)
C20 C27 C28 C29 -179.1(4)
C26 C27 C28 C18 160.1(4)
C20 C27 C28 C18 -4.0(4)
O2 C18 C28 C27 109.8(4)
C19 C18 C28 C27 -11.3(4)
O2 C18 C28 C29 -74.7(4)
C19 C18 C28 C29 164.1(3)
C27 C28 C29 C30 162.0(4)
C18 C28 C29 C30 -12.5(6)
C27 C28 C29 C34 -16.5(6)
C18 C28 C29 C34 169.0(3)
C34 C29 C30 C31 4.7(6)
C28 C29 C30 C31 -173.8(4)
C29 C30 C31 C32 -1.1(7)
C30 C31 C32 C33 -2.2(7)
C31 C32 C33 C34 1.8(7)
C32 C33 C34 C29 2.1(6)
C30 C29 C34 C33 -5.2(6)
C28 C29 C34 C33 173.4(4)
O3 C35 C36 C37 -96.4(3)
C45 C35 C36 C37 23.9(4)
C35 C36 C37 C44 -24.1(4)
C35 C36 C37 C38 97.4(4)
C35 C36 C37 C41 -139.9(4)
C44 C37 C38 C39 -138.3(4)
C36 C37 C38 C39 107.3(4)
C41 C37 C38 C39 -24.6(5)
C37 C38 C39 C40 31.1(6)
C38 C39 C40 C41 -24.4(8)
C39 C40 C41 C42 122.8(6)
C39 C40 C41 C37 7.9(7)
C44 C37 C41 C42 9.6(5)
C36 C37 C41 C42 123.2(4)
C38 C37 C41 C42 -109.7(4)
C44 C37 C41 C40 129.8(4)
C36 C37 C41 C40 -116.6(5)
C38 C37 C41 C40 10.6(5)
C40 C41 C42 C43 -106.2(5)
C37 C41 C42 C43 9.6(5)
C41 C42 C43 C44 -24.2(5)
C36 C37 C44 C45 16.5(4)
C38 C37 C44 C45 -104.6(4)
C41 C37 C44 C45 142.9(3)
C36 C37 C44 C43 -151.9(3)
C38 C37 C44 C43 87.0(4)
C41 C37 C44 C43 -25.5(4)
C42 C43 C44 C45 -134.3(5)
C42 C43 C44 C37 30.3(4)
C37 C44 C45 C46 178.9(3)
C43 C44 C45 C46 -17.1(7)
C37 C44 C45 C35 -1.7(4)
C43 C44 C45 C35 162.3(4)
O3 C35 C45 C44 105.5(4)
C36 C35 C45 C44 -14.1(4)
O3 C35 C45 C46 -75.0(4)
C36 C35 C45 C46 165.3(3)
C44 C45 C46 C47 -7.0(6)
C35 C45 C46 C47 173.7(4)
C44 C45 C46 C51 168.9(4)
C35 C45 C46 C51 -10.3(5)
C51 C46 C47 C48 -1.6(6)
C45 C46 C47 C48 174.5(4)
C46 C47 C48 C49 -0.3(7)
C47 C48 C49 C50 2.6(8)
C48 C49 C50 C51 -2.8(7)
C49 C50 C51 C46 0.8(6)
C47 C46 C51 C50 1.3(6)
C45 C46 C51 C50 -174.9(4)
O4 C52 C53 C54 -99.1(3)
C62 C52 C53 C54 21.4(4)
C52 C53 C54 C61 -21.7(4)
C52 C53 C54 C55 101.1(4)
C52 C53 C54 C58 -136.9(4)
C61 C54 C55 C56 -140.8(4)
C53 C54 C55 C56 103.1(4)
C58 C54 C55 C56 -27.3(5)
C54 C55 C56 C57 39.4(6)
C55 C56 C57 C58 -35.4(6)
C56 C57 C58 C59 132.7(5)
C56 C57 C58 C54 18.0(6)
C61 C54 C58 C59 5.7(5)
C53 C54 C58 C59 119.4(4)
C55 C54 C58 C59 -114.0(4)
C61 C54 C58 C57 125.8(4)
C53 C54 C58 C57 -120.5(4)
C55 C54 C58 C57 6.1(5)
C57 C58 C59 C60 -98.6(5)
C54 C58 C59 C60 16.3(5)
C58 C59 C60 C61 -31.5(5)
C53 C54 C61 C62 15.0(4)
C55 C54 C61 C62 -107.3(4)
C58 C54 C61 C62 140.1(3)
C53 C54 C61 C60 -151.4(3)
C55 C54 C61 C60 86.3(4)
C58 C54 C61 C60 -26.3(4)
C59 C60 C61 C62 -126.1(5)
C59 C60 C61 C54 35.8(4)
C54 C61 C62 C63 179.8(3)
C60 C61 C62 C63 -19.0(7)
C54 C61 C62 C52 -1.6(4)
C60 C61 C62 C52 159.6(4)
O4 C52 C62 C61 111.3(3)
C53 C52 C62 C61 -12.7(4)
O4 C52 C62 C63 -70.0(4)
C53 C52 C62 C63 166.0(3)
C61 C62 C63 C64 164.4(4)
C52 C62 C63 C64 -14.1(5)
C61 C62 C63 C68 -13.0(6)
C52 C62 C63 C68 168.6(3)
C68 C63 C64 C65 1.6(6)
C62 C63 C64 C65 -175.9(4)
C63 C64 C65 C66 1.8(7)
C64 C65 C66 C67 -4.1(7)
C65 C66 C67 C68 3.0(7)
C66 C67 C68 C63 0.4(7)
C64 C63 C68 C67 -2.7(6)
C62 C63 C68 C67 174.8(4)
